data_4134654
loop_
_publ_author_name
'Chen, Xu-Lang'
'Shen, Yun-Jia'
'Gao, Chao'
'Yang, Jian'
'Sun, Xin'
'Zhang, Xin'
'Yang, Yu-Dong'
'Wei, Gong-Ping'
'Xiang, Jun-Feng'
'Sessler, Jonathan L.'
'Gong, Han-Yuan'

_publ_section_title
;
 Regulating the Structures of Self-Assembled Mechanically Interlocked
 Moleculecular Constructs via Dianion Precursor Substituent Effects.
;
_journal_name_full 'Journal of the American Chemical Society'
_journal_paper_doi 10.1021/jacs.9b13473
_journal_year 2020
_chemical_formula_sum 'C148 H307 N20 O138.5 Zn6'
_chemical_formula_weight 4975.34
_space_group_crystal_system orthorhombic
_space_group_IT_number 36
_space_group_name_Hall 'C 2c -2'
_space_group_name_H-M_alt 'C m c 21'
_atom_sites_solution_hydrogens geom
_audit_creation_method SHELXL-2018/3
_cell_angle_alpha 90
_cell_angle_beta 90
_cell_angle_gamma 90
_cell_formula_units_Z 4
_cell_length_a 28.526(6)
_cell_length_b 24.457(5)
_cell_length_c 30.314(6)
_cell_measurement_reflns_used 17309
_cell_measurement_temperature 100(2)
_cell_measurement_theta_max 24.249
_cell_measurement_theta_min 1.097
_cell_volume 21149(7)
_computing_cell_refinement 'CrystalClear (Rigaku Inc., 2008)'
_computing_data_collection 'CrystalClear (Rigaku Inc., 2008)'
_computing_data_reduction 'CrystalClear (Rigaku Inc., 2008)'
_computing_structure_refinement 'SHELXL-2018/3 (Sheldrick, 2018)'
_computing_structure_solution 'SHELXT 2014/5 (Sheldrick, 2014)'
_diffrn_ambient_temperature 100(2)
_diffrn_detector_area_resol_mean 28.5714
_diffrn_measured_fraction_theta_full 0.998
_diffrn_measured_fraction_theta_max 0.998
_diffrn_measurement_device
;
Saturn724+ (2x2 bin mode)
;
_diffrn_measurement_method dtprofit.ref
_diffrn_radiation_type MoK\a
_diffrn_radiation_wavelength 0.71073
_diffrn_reflns_av_R_equivalents 0.0613
_diffrn_reflns_av_unetI/netI 0.0819
_diffrn_reflns_Laue_measured_fraction_full 0.998
_diffrn_reflns_Laue_measured_fraction_max 0.998
_diffrn_reflns_limit_h_max 32
_diffrn_reflns_limit_h_min -32
_diffrn_reflns_limit_k_max 28
_diffrn_reflns_limit_k_min -28
_diffrn_reflns_limit_l_max 35
_diffrn_reflns_limit_l_min -34
_diffrn_reflns_number 74643
_diffrn_reflns_point_group_measured_fraction_full 0.990
_diffrn_reflns_point_group_measured_fraction_max 0.990
_diffrn_reflns_theta_full 24.249
_diffrn_reflns_theta_max 24.249
_diffrn_reflns_theta_min 1.097
_exptl_absorpt_coefficient_mu 0.793
_exptl_absorpt_correction_T_max 1.0000
_exptl_absorpt_correction_T_min 0.7495
_exptl_absorpt_correction_type multi-scan
_exptl_crystal_colour colorless
_exptl_crystal_density_diffrn 1.563
_exptl_crystal_description block
_exptl_crystal_F_000 10492
_exptl_crystal_size_max 0.33
_exptl_crystal_size_mid 0.24
_exptl_crystal_size_min 0.19
_refine_diff_density_max 0.431
_refine_diff_density_min -0.502
_refine_diff_density_rms 0.057
_refine_ls_abs_structure_details
;
 Refined as an inversion twin.
;
_refine_ls_abs_structure_Flack 0.111(18)
_refine_ls_extinction_method none
_refine_ls_goodness_of_fit_ref 1.013
_refine_ls_hydrogen_treatment constr
_refine_ls_matrix_type full
_refine_ls_number_parameters 845
_refine_ls_number_reflns 17309
_refine_ls_number_restraints 10
_refine_ls_restrained_S_all 1.015
_refine_ls_R_factor_all 0.0874
_refine_ls_R_factor_gt 0.0614
_refine_ls_shift/su_max 0.001
_refine_ls_shift/su_mean 0.000
_refine_ls_structure_factor_coef Fsqd
_refine_ls_weighting_details 'w=1/[\s^2^(Fo^2^)+(0.0627P)^2^+35.0000P] where P=(Fo^2^+2Fc^2^)/3'
_refine_ls_weighting_scheme calc
_refine_ls_wR_factor_gt 0.1414
_refine_ls_wR_factor_ref 0.1616
_reflns_Friedel_coverage 0.942
_reflns_Friedel_fraction_full 0.982
_reflns_Friedel_fraction_max 0.982
_reflns_number_gt 12369
_reflns_number_total 17309
_reflns_threshold_expression 'I > 2\s(I)'
_cod_data_source_file ja9b13473_si_017.cif
_cod_data_source_block b_sq
_cod_depositor_comments
;
The following automatic conversions were performed:

data item '_exptl_absorpt_correction_type' value 'Multi-scan' was
changed to 'multi-scan' in accordance with the
/home/data/users/saulius/crontab/automatic-downloads/rss-feeds/ACS/lib/dictionaries/cif_core.dic
dictionary named 'cif_core.dic' version 2.4.2 last updated on
2011-04-26.

Automatic conversion script
Id: cif_fix_values 7556 2019-12-06 15:28:31Z antanas 
;
_cod_original_formula_sum 'C148 H307 N20 O138.50 Zn6'
_cod_database_code 4134654
_shelx_shelxl_version_number 2018/3
_shelx_space_group_comment
;
The symmetry employed for this shelxl refinement is uniquely defined
by the following loop, which should always be used as a source of
symmetry information in preference to the above space-group names.
They are only intended as comments.
;

loop_
_space_group_symop_operation_xyz
'x, y, z'
'-x, -y, z+1/2'
'-x, y, z'
'x, -y, z+1/2'
'x+1/2, y+1/2, z'
'-x+1/2, -y+1/2, z+1/2'
'-x+1/2, y+1/2, z'
'x+1/2, -y+1/2, z+1/2'

loop_
_atom_site_label
_atom_site_type_symbol
_atom_site_fract_x
_atom_site_fract_y
_atom_site_fract_z
_atom_site_U_iso_or_equiv
_atom_site_adp_type
_atom_site_occupancy
_atom_site_site_symmetry_order
_atom_site_calc_flag
_atom_site_refinement_flags_posn
_atom_site_refinement_flags_adp
_atom_site_refinement_flags_occupancy
_atom_site_disorder_assembly
_atom_site_disorder_group
Zn1 Zn 0.18756(4) -0.23946(4) 0.69973(4) 0.0527(3) Uani 1 1 d . . . . .
Zn2 Zn 0.30982(5) 0.02798(4) 0.55401(3) 0.0612(3) Uani 1 1 d . . . . .
Zn3 Zn 0.31012(4) -0.12313(4) 0.38084(4) 0.0561(3) Uani 1 1 d . . . . .
O1 O 0.1204(3) -0.2458(3) 0.6894(3) 0.076(2) Uani 1 1 d . . . . .
O1W O 0.2005(3) -0.2889(3) 0.7501(2) 0.081(2) Uani 1 1 d . . . . .
O2W O 0.2201(3) -0.2935(3) 0.6582(2) 0.0668(19) Uani 1 1 d . . . . .
O2 O 0.1244(3) -0.1807(3) 0.6341(2) 0.075(2) Uani 1 1 d . . . . .
O3 O 0.1734(2) -0.1572(2) 0.7416(2) 0.0610(10) Uani 1 1 d . . . . .
O3W O 0.2850(4) 0.0836(3) 0.5960(2) 0.097(3) Uani 1 1 d . . . . .
O4 O 0.2262(2) -0.1736(2) 0.6895(2) 0.0610(10) Uani 1 1 d . . . . .
O4W O 0.2814(3) 0.0676(2) 0.5024(2) 0.0653(19) Uani 1 1 d . . . . .
O5W O 0.2948(3) -0.0667(2) 0.4281(2) 0.074(2) Uani 1 1 d . . . . .
O5 O 0.2864(4) 0.1027(3) 0.6805(2) 0.112(4) Uani 1 1 d . . . . .
O6W O 0.2697(2) -0.0814(3) 0.3362(2) 0.0641(18) Uani 1 1 d . . . . .
O6 O 0.2571(4) 0.1149(3) 0.7499(2) 0.106(3) Uani 1 1 d . . . . .
O7 O 0.3776(3) 0.0437(3) 0.5478(2) 0.0804(14) Uani 1 1 d . . . . .
O8 O 0.3772(3) -0.0088(3) 0.6074(2) 0.0804(14) Uani 1 1 d . . . . .
O9 O 0.2729(3) -0.0381(2) 0.5721(2) 0.071(2) Uani 1 1 d . . . . .
O10 O 0.3164(3) -0.0562(2) 0.5138(2) 0.0654(19) Uani 1 1 d . . . . .
O11 O 0.2381(4) -0.3265(3) 0.5118(3) 0.101(3) Uani 1 1 d . . . . .
O12 O 0.2022(2) -0.3143(2) 0.5749(2) 0.0528(16) Uani 1 1 d . . . . .
O13 O 0.3771(2) -0.1089(3) 0.3628(2) 0.0658(18) Uani 1 1 d . . . . .
O14 O 0.3769(3) -0.1622(3) 0.4220(2) 0.075(2) Uani 1 1 d . . . . .
O15 O 0.3077(2) -0.2043(2) 0.3370(2) 0.0566(17) Uani 1 1 d . . . . .
O16 O 0.2685(3) -0.1863(2) 0.3987(2) 0.0658(19) Uani 1 1 d . . . . .
O17 O 0.2241(3) -0.4754(3) 0.3472(2) 0.080(2) Uani 1 1 d . . . . .
O18 O 0.2100(3) -0.4632(3) 0.4189(2) 0.073(2) Uani 1 1 d . . . . .
C1 C 0.3762(6) -0.1375(6) 0.6153(4) 0.1068(14) Uani 1 1 d . . . . .
H1A H 0.385864 -0.101364 0.618085 0.128 Uiso 1 1 calc R U . . .
C2 C 0.3653(6) -0.2219(6) 0.5912(5) 0.1068(14) Uani 1 1 d . . . . .
H2A H 0.364953 -0.252647 0.573108 0.128 Uiso 1 1 calc R U . . .
C3 C 0.3545(5) -0.2210(5) 0.6293(5) 0.1068(14) Uani 1 1 d . . . . .
H3A H 0.345123 -0.251796 0.644960 0.128 Uiso 1 1 calc R U . . .
C4 C 0.3493(4) -0.1480(4) 0.6921(5) 0.077(3) Uani 1 1 d . . . . .
C5 C 0.3354(5) -0.1833(5) 0.7240(5) 0.093(4) Uani 1 1 d . . . . .
H5A H 0.329557 -0.220036 0.718522 0.111 Uiso 1 1 calc R U . . .
C6 C 0.3306(4) -0.1602(5) 0.7655(5) 0.085(4) Uani 1 1 d . . . . .
H6A H 0.323344 -0.182609 0.789343 0.103 Uiso 1 1 calc R U . . .
C7 C 0.3363(4) -0.1038(5) 0.7726(4) 0.083(3) Uani 1 1 d . . . . .
H7A H 0.329425 -0.087522 0.799504 0.100 Uiso 1 1 calc R U . . .
C8 C 0.3524(4) -0.0749(4) 0.7382(5) 0.084(4) Uani 1 1 d . . . . .
C9 C 0.3768(4) 0.0173(4) 0.7077(4) 0.075(2) Uani 1 1 d . . . . .
H9A H 0.382172 0.007167 0.678565 0.090 Uiso 1 1 calc R U . . .
C10 C 0.3585(5) 0.0136(5) 0.7786(4) 0.102(5) Uani 1 1 d . . . . .
H10A H 0.350452 0.001526 0.806659 0.123 Uiso 1 1 calc R U . . .
C11 C 0.3681(6) 0.0672(5) 0.7662(5) 0.115(5) Uani 1 1 d . . . . .
H11A H 0.366144 0.098209 0.783851 0.138 Uiso 1 1 calc R U . . .
C12 C 0.3944(5) 0.1151(4) 0.6949(4) 0.101(4) Uani 1 1 d . . . . .
H12A H 0.379996 0.148409 0.705773 0.121 Uiso 1 1 calc R U . . .
H12B H 0.385676 0.109659 0.664333 0.121 Uiso 1 1 calc R U . . .
C13 C 0.4521(6) 0.1166(5) 0.7010(5) 0.1068(14) Uani 1 1 d . . . . .
C14 C 0.4759(5) 0.1199(5) 0.7381(4) 0.1068(14) Uani 1 1 d . . . . .
H14A H 0.459832 0.122274 0.764768 0.128 Uiso 1 1 calc R U . . .
C15 C 0.4755(5) 0.1157(5) 0.6599(4) 0.1068(14) Uani 1 1 d . . . . .
H15A H 0.458705 0.115051 0.633574 0.128 Uiso 1 1 calc R U . . .
C16 C 0.4079(4) -0.1427(5) 0.5337(4) 0.1068(14) Uani 1 1 d D . . . .
H16A H 0.395306 -0.159283 0.507205 0.128 Uiso 1 1 calc R U . . .
H16B H 0.402839 -0.103587 0.531820 0.128 Uiso 1 1 calc R U . . .
C17 C 0.4593(4) -0.1537(4) 0.5360(4) 0.1068(14) Uani 1 1 d D . . . .
C18 C 0.4796(4) -0.1088(4) 0.5260(4) 0.1068(14) Uani 1 1 d D . . . .
H18A H 0.462585 -0.077518 0.519016 0.128 Uiso 1 1 calc R U . . .
C19 C 0.4779(4) -0.2031(4) 0.5477(4) 0.1068(14) Uani 1 1 d D . . . .
H19A H 0.459927 -0.233546 0.554876 0.128 Uiso 1 1 calc R U . . .
C20 C 0.0215(3) -0.2987(4) 0.4903(3) 0.069(3) Uani 1 1 d D . . . .
H20A H 0.037666 -0.302126 0.463876 0.083 Uiso 1 1 calc R U . . .
C21 C 0.0274(5) -0.2915(5) 0.5698(4) 0.092(4) Uani 1 1 d . . . . .
H21A H 0.044682 -0.290258 0.595796 0.110 Uiso 1 1 calc R U . . .
C22 C 0.0472(5) -0.2933(4) 0.5314(4) 0.086(4) Uani 1 1 d D . . . .
C23 C 0.1017(4) -0.2941(4) 0.5290(5) 0.097(5) Uani 1 1 d . . . . .
H23A H 0.114238 -0.296519 0.558684 0.116 Uiso 1 1 calc R U . . .
H23B H 0.111658 -0.326315 0.512958 0.116 Uiso 1 1 calc R U . . .
C24 C 0.1269(4) -0.1938(6) 0.5281(5) 0.093(4) Uani 1 1 d . . . . .
H24A H 0.120428 -0.184676 0.557231 0.111 Uiso 1 1 calc R U . . .
C25 C 0.1336(5) -0.2422(5) 0.4660(4) 0.082(3) Uani 1 1 d . . . . .
H25A H 0.131812 -0.270758 0.445788 0.099 Uiso 1 1 calc R U . . .
C26 C 0.1489(4) -0.1931(6) 0.4579(4) 0.083(4) Uani 1 1 d . . . . .
H26A H 0.161046 -0.181332 0.431066 0.100 Uiso 1 1 calc R U . . .
C27 C 0.1568(4) -0.1046(5) 0.5023(4) 0.080(3) Uani 1 1 d . . . . .
C28 C 0.1768(4) -0.0736(5) 0.4700(5) 0.089(4) Uani 1 1 d . . . . .
H28A H 0.183054 -0.087046 0.441940 0.107 Uiso 1 1 calc R U . . .
C29 C 0.1870(5) -0.0206(6) 0.4825(6) 0.114(5) Uani 1 1 d . . . . .
H29A H 0.201727 0.001834 0.461930 0.136 Uiso 1 1 calc R U . . .
C30 C 0.1773(4) 0.0003(5) 0.5213(4) 0.0795(13) Uani 1 1 d . . . . .
H30A H 0.182369 0.037111 0.527436 0.095 Uiso 1 1 calc R U . . .
C31 C 0.1585(4) -0.0365(4) 0.5539(5) 0.0795(13) Uani 1 1 d . . . . .
C32 C 0.1327(4) -0.0518(5) 0.6256(4) 0.0795(13) Uani 1 1 d . . . . .
H32A H 0.127773 -0.089098 0.621707 0.095 Uiso 1 1 calc R U . . .
C33 C 0.1538(5) 0.0328(5) 0.6116(6) 0.113(4) Uani 1 1 d . . . . .
H33A H 0.164398 0.063090 0.595909 0.136 Uiso 1 1 calc R U . . .
C34 C 0.1390(5) 0.0314(5) 0.6566(6) 0.113(4) Uani 1 1 d . . . . .
H34A H 0.139713 0.060303 0.676457 0.136 Uiso 1 1 calc R U . . .
C35 C 0.1032(4) -0.0452(6) 0.7082(4) 0.097(2) Uani 1 1 d . . . . .
H35A H 0.112487 -0.022450 0.732924 0.116 Uiso 1 1 calc R U . . .
H35B H 0.113973 -0.082274 0.713391 0.116 Uiso 1 1 calc R U . . .
C36 C 0.0493(4) -0.0437(6) 0.7015(4) 0.097(2) Uani 1 1 d . . . . .
C37 C 0.0278(4) -0.0454(6) 0.7416(4) 0.097(2) Uani 1 1 d . . . . .
H37A H 0.044905 -0.046563 0.767696 0.116 Uiso 1 1 calc R U . . .
C38 C 0.0228(4) -0.0345(6) 0.6678(4) 0.097(2) Uani 1 1 d . . . . .
H38A H 0.037581 -0.027308 0.641135 0.116 Uiso 1 1 calc R U . . .
C39 C 0.1026(4) -0.2110(4) 0.6619(4) 0.067(2) Uani 1 1 d . . . . .
C40 C 0.0480(4) -0.2058(4) 0.6631(4) 0.067(2) Uani 1 1 d . . . . .
C41 C 0.0243(3) -0.2397(4) 0.6925(4) 0.060(3) Uani 1 1 d . . . . .
H41A H 0.040794 -0.262023 0.711866 0.072 Uiso 1 1 calc R U . . .
C42 C 0.0226(3) -0.1714(4) 0.6368(4) 0.077(3) Uani 1 1 d . . . . .
H42A H 0.038410 -0.147320 0.618300 0.093 Uiso 1 1 calc R U . . .
C43 C 0.2048(4) -0.1424(4) 0.7172(3) 0.0610(10) Uani 1 1 d . . . . .
C44 C 0.2213(4) -0.0823(4) 0.7166(3) 0.0610(10) Uani 1 1 d . . . . .
C45 C 0.2052(4) -0.0474(4) 0.7495(3) 0.065(3) Uani 1 1 d . . . . .
H45A H 0.185612 -0.060428 0.771614 0.078 Uiso 1 1 calc R U . . .
C46 C 0.2192(5) 0.0088(3) 0.7489(3) 0.075(4) Uani 1 1 d . . . . .
H46A H 0.208344 0.032855 0.770342 0.091 Uiso 1 1 calc R U . . .
C47 C 0.2493(4) 0.0269(4) 0.7157(3) 0.064(3) Uani 1 1 d . . . . .
C48 C 0.2653(4) -0.0086(4) 0.6826(3) 0.066(3) Uani 1 1 d . . . . .
H48A H 0.284852 0.004418 0.660459 0.079 Uiso 1 1 calc R U . . .
C49 C 0.2516(4) -0.0643(4) 0.6830(3) 0.066(3) Uani 1 1 d . . . . .
H49A H 0.262435 -0.088377 0.661510 0.079 Uiso 1 1 calc R U . . .
C50 C 0.2662(5) 0.0852(4) 0.7158(4) 0.083(4) Uani 1 1 d . . . . .
C51 C 0.3983(4) 0.0177(4) 0.5802(4) 0.0804(14) Uani 1 1 d D . . . .
C52 C 0.4513(4) 0.0186(4) 0.5794(3) 0.064(3) Uani 1 1 d D . . . .
C53 C 0.4759(4) 0.0486(4) 0.5490(4) 0.081(4) Uani 1 1 d . . . . .
H53A H 0.459820 0.069165 0.528137 0.097 Uiso 1 1 calc R U . . .
C54 C 0.4744(3) -0.0108(4) 0.6124(3) 0.056(2) Uani 1 1 d . . . . .
H54A H 0.457656 -0.029896 0.633754 0.068 Uiso 1 1 calc R U . . .
C55 C 0.2872(4) -0.0721(4) 0.5410(3) 0.057(3) Uani 1 1 d . . . . .
C56 C 0.2716(5) -0.1302(4) 0.5421(3) 0.075(4) Uani 1 1 d . . . . .
C57 C 0.2861(5) -0.1645(4) 0.5094(4) 0.077(4) Uani 1 1 d . . . . .
H57A H 0.306180 -0.151226 0.487679 0.093 Uiso 1 1 calc R U . . .
C58 C 0.2714(4) -0.2204(4) 0.5075(3) 0.069(3) Uani 1 1 d . . . . .
H58A H 0.280882 -0.244195 0.485290 0.083 Uiso 1 1 calc R U . . .
C59 C 0.2402(4) -0.2370(3) 0.5431(3) 0.054(3) Uani 1 1 d . . . . .
C60 C 0.2265(4) -0.2016(4) 0.5754(3) 0.056(3) Uani 1 1 d . . . . .
H60A H 0.206663 -0.213324 0.597786 0.068 Uiso 1 1 calc R U . . .
C61 C 0.2419(4) -0.1493(3) 0.5746(3) 0.058(3) Uani 1 1 d . . . . .
H61A H 0.232217 -0.125409 0.596720 0.069 Uiso 1 1 calc R U . . .
C62 C 0.2263(4) -0.2986(4) 0.5440(4) 0.071(3) Uani 1 1 d . . . . .
C63 C 0.3971(4) -0.1380(4) 0.3926(4) 0.063(3) Uani 1 1 d . . . . .
C64 C 0.4485(4) -0.1370(4) 0.3920(3) 0.065(3) Uani 1 1 d . . . . .
C65 C 0.4739(4) -0.1703(4) 0.4188(4) 0.076(3) Uani 1 1 d . . . . .
H65A H 0.458087 -0.193886 0.437763 0.091 Uiso 1 1 calc R U . . .
C66 C 0.4771(3) -0.1033(4) 0.3628(3) 0.060(3) Uani 1 1 d . . . . .
H66A H 0.461751 -0.080461 0.342981 0.072 Uiso 1 1 calc R U . . .
C67 C 0.2817(4) -0.2199(4) 0.3684(3) 0.060(3) Uani 1 1 d . . . . .
C68 C 0.2634(4) -0.2783(4) 0.3702(3) 0.060(3) Uani 1 1 d . . . . .
C69 C 0.2797(4) -0.3178(4) 0.3389(3) 0.064(3) Uani 1 1 d . . . . .
H69A H 0.301645 -0.307914 0.317704 0.077 Uiso 1 1 calc R U . . .
C70 C 0.2636(4) -0.3683(4) 0.3403(4) 0.077(3) Uani 1 1 d . . . . .
H70A H 0.271149 -0.392438 0.317682 0.093 Uiso 1 1 calc R U . . .
C71 C 0.2342(4) -0.3868(4) 0.3766(3) 0.059(2) Uani 1 1 d . . . . .
C72 C 0.2200(4) -0.3488(4) 0.4078(4) 0.071(3) Uani 1 1 d . . . . .
H72A H 0.200664 -0.359531 0.430901 0.085 Uiso 1 1 calc R U . . .
C73 C 0.2348(3) -0.2940(3) 0.4045(4) 0.060(3) Uani 1 1 d . . . . .
H73A H 0.225307 -0.268502 0.425514 0.072 Uiso 1 1 calc R U . . .
C74 C 0.2214(4) -0.4463(4) 0.3830(4) 0.072(3) Uani 1 1 d . . . . .
N1 N 0.3789(4) -0.1674(4) 0.5779(4) 0.1068(14) Uani 1 1 d . . . . .
N2 N 0.3574(4) -0.1677(4) 0.6482(4) 0.1068(14) Uani 1 1 d . . . . .
N3 N 0.3592(3) -0.0954(4) 0.6972(3) 0.074(2) Uani 1 1 d . . . . .
N4 N 0.3630(3) -0.0173(3) 0.7422(3) 0.079(3) Uani 1 1 d . . . . .
N5 N 0.3807(3) 0.0651(3) 0.7237(3) 0.075(2) Uani 1 1 d . . . . .
N6 N 0.1213(3) -0.2442(5) 0.5069(4) 0.081(3) Uani 1 1 d . . . . .
N7 N 0.1444(3) -0.1611(4) 0.4951(3) 0.073(3) Uani 1 1 d . . . . .
N8 N 0.1471(3) -0.0873(3) 0.5438(4) 0.0795(13) Uani 1 1 d . . . . .
N9 N 0.1491(3) -0.0202(4) 0.5961(4) 0.0795(13) Uani 1 1 d . . . . .
N10 N 0.1227(3) -0.0230(4) 0.6653(4) 0.089(3) Uani 1 1 d . . . . .

loop_
_atom_site_aniso_label
_atom_site_aniso_U_11
_atom_site_aniso_U_22
_atom_site_aniso_U_33
_atom_site_aniso_U_23
_atom_site_aniso_U_13
_atom_site_aniso_U_12
Zn1 0.0774(7) 0.0322(5) 0.0484(7) 0.0048(5) -0.0041(6) 0.0004(5)
Zn2 0.1098(10) 0.0331(6) 0.0406(6) 0.0028(5) 0.0117(6) -0.0005(6)
Zn3 0.0895(8) 0.0371(6) 0.0416(6) 0.0000(5) 0.0120(6) -0.0002(5)
O1 0.103(6) 0.045(4) 0.082(6) 0.007(4) -0.017(5) -0.019(4)
O1W 0.157(7) 0.053(4) 0.034(4) 0.006(3) -0.004(4) 0.043(4)
O2W 0.114(6) 0.048(4) 0.039(4) -0.009(3) -0.001(4) 0.024(4)
O2 0.089(5) 0.062(4) 0.072(5) 0.002(4) 0.009(4) 0.005(4)
O3 0.085(3) 0.039(2) 0.059(3) 0.0006(18) -0.006(2) -0.0045(19)
O3W 0.201(9) 0.038(4) 0.054(5) 0.002(3) 0.038(5) 0.013(5)
O4 0.085(3) 0.039(2) 0.059(3) 0.0006(18) -0.006(2) -0.0045(19)
O4W 0.093(5) 0.033(3) 0.070(5) -0.002(3) -0.009(4) 0.002(3)
O5W 0.161(7) 0.031(3) 0.030(4) 0.006(3) 0.005(4) -0.004(4)
O5 0.245(11) 0.051(5) 0.039(5) -0.012(4) 0.029(6) -0.043(6)
O6W 0.089(5) 0.054(4) 0.049(4) 0.007(3) 0.011(3) 0.016(3)
O6 0.240(11) 0.033(4) 0.044(5) -0.001(4) 0.017(6) -0.039(5)
O7 0.119(4) 0.054(3) 0.067(4) 0.007(2) -0.007(3) 0.009(3)
O8 0.119(4) 0.054(3) 0.067(4) 0.007(2) -0.007(3) 0.009(3)
O9 0.113(6) 0.040(4) 0.060(5) 0.007(3) 0.018(4) -0.011(4)
O10 0.119(6) 0.035(4) 0.042(4) -0.001(3) 0.003(4) -0.012(4)
O11 0.194(9) 0.038(4) 0.070(5) -0.033(4) 0.038(6) -0.031(5)
O12 0.085(5) 0.037(3) 0.036(4) 0.011(3) -0.009(3) 0.002(3)
O13 0.078(5) 0.059(4) 0.060(4) -0.012(4) 0.004(4) -0.008(4)
O14 0.114(6) 0.056(4) 0.056(5) -0.010(4) 0.016(4) -0.015(4)
O15 0.085(5) 0.046(4) 0.039(4) 0.004(3) 0.010(3) -0.004(3)
O16 0.121(6) 0.030(3) 0.046(4) -0.011(3) 0.007(4) -0.004(3)
O17 0.146(7) 0.047(4) 0.047(4) -0.008(3) -0.012(4) -0.020(4)
O18 0.127(6) 0.049(4) 0.042(4) 0.002(3) -0.002(4) -0.015(4)
C1 0.162(4) 0.083(2) 0.075(2) -0.018(2) -0.017(3) 0.035(2)
C2 0.162(4) 0.083(2) 0.075(2) -0.018(2) -0.017(3) 0.035(2)
C3 0.162(4) 0.083(2) 0.075(2) -0.018(2) -0.017(3) 0.035(2)
C4 0.073(7) 0.046(6) 0.113(11) -0.007(7) -0.009(7) 0.006(5)
C5 0.091(9) 0.070(8) 0.116(12) 0.015(9) -0.025(8) -0.005(7)
C6 0.098(9) 0.058(7) 0.100(10) 0.022(7) 0.020(8) -0.018(6)
C7 0.102(9) 0.070(8) 0.077(8) 0.020(7) 0.002(7) -0.010(7)
C8 0.099(9) 0.055(7) 0.099(10) 0.013(7) 0.043(7) -0.012(6)
C9 0.096(5) 0.052(4) 0.078(5) 0.003(4) 0.021(4) -0.006(4)
C10 0.160(13) 0.078(9) 0.069(9) -0.012(7) 0.044(8) -0.028(8)
C11 0.185(15) 0.049(7) 0.110(11) -0.021(7) 0.068(11) -0.010(8)
C12 0.172(14) 0.054(7) 0.075(8) 0.027(6) 0.020(9) -0.002(7)
C13 0.162(4) 0.083(2) 0.075(2) -0.018(2) -0.017(3) 0.035(2)
C14 0.162(4) 0.083(2) 0.075(2) -0.018(2) -0.017(3) 0.035(2)
C15 0.162(4) 0.083(2) 0.075(2) -0.018(2) -0.017(3) 0.035(2)
C16 0.162(4) 0.083(2) 0.075(2) -0.018(2) -0.017(3) 0.035(2)
C17 0.162(4) 0.083(2) 0.075(2) -0.018(2) -0.017(3) 0.035(2)
C18 0.162(4) 0.083(2) 0.075(2) -0.018(2) -0.017(3) 0.035(2)
C19 0.162(4) 0.083(2) 0.075(2) -0.018(2) -0.017(3) 0.035(2)
C20 0.066(6) 0.073(7) 0.067(7) -0.009(6) -0.027(5) 0.010(5)
C21 0.163(12) 0.073(8) 0.040(6) -0.005(5) -0.004(7) 0.013(7)
C22 0.134(11) 0.054(7) 0.071(8) -0.002(6) 0.013(8) 0.013(7)
C23 0.061(7) 0.052(6) 0.178(14) 0.011(7) -0.058(8) -0.007(5)
C24 0.060(7) 0.109(11) 0.109(11) -0.015(10) 0.024(7) 0.008(7)
C25 0.115(10) 0.064(8) 0.067(8) -0.004(6) 0.011(7) -0.004(7)
C26 0.092(9) 0.105(10) 0.053(7) -0.006(7) 0.027(6) 0.003(7)
C27 0.075(8) 0.084(9) 0.079(9) 0.002(7) 0.000(6) -0.016(6)
C28 0.096(9) 0.084(9) 0.087(9) -0.010(8) 0.009(7) -0.007(7)
C29 0.112(11) 0.111(12) 0.118(13) -0.009(10) 0.025(9) -0.052(9)
C30 0.085(3) 0.061(3) 0.092(4) -0.010(3) 0.013(3) -0.007(2)
C31 0.085(3) 0.061(3) 0.092(4) -0.010(3) 0.013(3) -0.007(2)
C32 0.085(3) 0.061(3) 0.092(4) -0.010(3) 0.013(3) -0.007(2)
C33 0.138(9) 0.064(6) 0.138(10) -0.003(7) 0.001(8) -0.027(6)
C34 0.138(9) 0.064(6) 0.138(10) -0.003(7) 0.001(8) -0.027(6)
C35 0.079(4) 0.143(5) 0.068(4) -0.005(4) 0.018(3) 0.006(4)
C36 0.079(4) 0.143(5) 0.068(4) -0.005(4) 0.018(3) 0.006(4)
C37 0.079(4) 0.143(5) 0.068(4) -0.005(4) 0.018(3) 0.006(4)
C38 0.079(4) 0.143(5) 0.068(4) -0.005(4) 0.018(3) 0.006(4)
C39 0.076(5) 0.066(5) 0.059(5) -0.023(4) -0.021(4) 0.009(4)
C40 0.076(5) 0.066(5) 0.059(5) -0.023(4) -0.021(4) 0.009(4)
C41 0.067(5) 0.044(5) 0.068(7) -0.011(5) -0.023(5) 0.006(4)
C42 0.055(6) 0.062(7) 0.116(10) 0.014(6) -0.022(6) -0.005(5)
C43 0.085(3) 0.039(2) 0.059(3) 0.0006(18) -0.006(2) -0.0045(19)
C44 0.085(3) 0.039(2) 0.059(3) 0.0006(18) -0.006(2) -0.0045(19)
C45 0.093(8) 0.069(7) 0.032(5) -0.001(5) 0.006(5) -0.023(6)
C46 0.173(12) 0.021(5) 0.032(5) -0.005(4) -0.002(6) -0.001(6)
C47 0.108(9) 0.054(6) 0.031(6) 0.000(5) 0.009(5) -0.018(5)
C48 0.110(9) 0.046(6) 0.040(6) 0.004(5) 0.005(5) -0.025(6)
C49 0.126(9) 0.038(5) 0.035(5) -0.002(4) -0.005(6) 0.011(6)
C50 0.159(12) 0.046(6) 0.045(7) 0.006(5) -0.003(7) -0.034(7)
C51 0.119(4) 0.054(3) 0.067(4) 0.007(2) -0.007(3) 0.009(3)
C52 0.100(8) 0.036(5) 0.056(6) -0.004(5) 0.002(6) 0.007(5)
C53 0.132(10) 0.031(5) 0.080(8) 0.000(5) 0.006(7) -0.011(5)
C54 0.085(6) 0.046(5) 0.038(5) 0.000(4) 0.003(4) -0.003(4)
C55 0.087(7) 0.051(6) 0.035(5) 0.003(5) 0.016(5) -0.026(5)
C56 0.158(11) 0.029(5) 0.038(6) -0.017(4) 0.007(6) 0.017(6)
C57 0.150(11) 0.027(5) 0.054(7) 0.016(5) 0.008(7) -0.005(6)
C58 0.116(9) 0.039(6) 0.052(6) -0.008(5) -0.003(6) -0.010(6)
C59 0.084(7) 0.013(4) 0.065(7) 0.007(4) -0.006(5) -0.011(4)
C60 0.093(7) 0.052(6) 0.024(5) 0.002(4) 0.007(5) 0.007(5)
C61 0.114(8) 0.029(5) 0.030(5) 0.011(4) 0.012(5) -0.006(5)
C62 0.129(10) 0.028(5) 0.056(7) 0.012(5) -0.006(7) -0.025(6)
C63 0.069(7) 0.052(6) 0.069(8) -0.003(5) 0.030(6) 0.004(5)
C64 0.129(10) 0.043(5) 0.023(5) -0.002(4) -0.008(5) 0.000(6)
C65 0.119(9) 0.050(6) 0.059(7) -0.003(5) 0.015(6) -0.017(5)
C66 0.101(8) 0.040(5) 0.038(5) -0.005(4) -0.004(4) -0.004(4)
C67 0.082(7) 0.051(6) 0.048(6) -0.003(5) 0.000(5) -0.001(5)
C68 0.099(8) 0.034(5) 0.046(6) -0.006(4) 0.001(5) 0.012(5)
C69 0.118(9) 0.046(6) 0.030(5) -0.015(4) 0.022(5) -0.004(6)
C70 0.124(10) 0.049(6) 0.058(7) -0.020(5) 0.013(7) -0.020(6)
C71 0.106(8) 0.035(5) 0.036(5) -0.009(4) -0.012(5) 0.002(5)
C72 0.077(7) 0.048(6) 0.088(8) -0.028(6) -0.008(6) 0.013(5)
C73 0.074(7) 0.028(5) 0.078(8) 0.005(5) -0.001(6) -0.003(4)
C74 0.089(8) 0.053(6) 0.073(8) -0.017(7) -0.028(7) -0.017(5)
N1 0.162(4) 0.083(2) 0.075(2) -0.018(2) -0.017(3) 0.035(2)
N2 0.162(4) 0.083(2) 0.075(2) -0.018(2) -0.017(3) 0.035(2)
N3 0.105(7) 0.068(6) 0.049(5) 0.011(5) 0.005(5) 0.010(5)
N4 0.104(7) 0.041(5) 0.093(7) -0.016(5) 0.018(6) 0.010(5)
N5 0.096(5) 0.052(4) 0.078(5) 0.003(4) 0.021(4) -0.006(4)
N6 0.064(6) 0.103(8) 0.075(7) 0.004(6) 0.007(5) -0.014(5)
N7 0.072(6) 0.062(6) 0.085(7) -0.024(5) 0.005(5) -0.002(5)
N8 0.085(3) 0.061(3) 0.092(4) -0.010(3) 0.013(3) -0.007(2)
N9 0.085(3) 0.061(3) 0.092(4) -0.010(3) 0.013(3) -0.007(2)
N10 0.080(7) 0.091(7) 0.094(8) 0.001(6) 0.008(6) 0.017(5)

loop_
_atom_type_symbol
_atom_type_description
_atom_type_scat_dispersion_real
_atom_type_scat_dispersion_imag
_atom_type_scat_source
C C 0.0033 0.0016 'International Tables Vol C Tables 4.2.6.8 and 6.1.1.4'
H H 0.0000 0.0000 'International Tables Vol C Tables 4.2.6.8 and 6.1.1.4'
N N 0.0061 0.0033 'International Tables Vol C Tables 4.2.6.8 and 6.1.1.4'
O O 0.0106 0.0060 'International Tables Vol C Tables 4.2.6.8 and 6.1.1.4'
Zn Zn 0.2839 1.4301 'International Tables Vol C Tables 4.2.6.8 and 6.1.1.4'

loop_
_geom_angle_atom_site_label_1
_geom_angle_atom_site_label_2
_geom_angle_atom_site_label_3
_geom_angle
_geom_angle_site_symmetry_1
_geom_angle_site_symmetry_3
_geom_angle_publ_flag
O1 Zn1 O4 126.0(3) . . ?
O1 Zn1 O1W 105.0(3) . . ?
O4 Zn1 O1W 121.0(3) . . ?
O1 Zn1 O2W 107.2(3) . . ?
O4 Zn1 O2W 100.2(3) . . ?
O1W Zn1 O2W 89.8(3) . . ?
O1 Zn1 O3 89.2(3) . . ?
O4 Zn1 O3 59.7(3) . . ?
O1W Zn1 O3 97.7(2) . . ?
O2W Zn1 O3 159.7(3) . . ?
O1 Zn1 C43 107.8(3) . . ?
O4 Zn1 C43 31.0(3) . . ?
O1W Zn1 C43 112.4(3) . . ?
O2W Zn1 C43 131.2(3) . . ?
O3 Zn1 C43 28.7(3) . . ?
O7 Zn2 O3W 105.9(4) . . ?
O7 Zn2 O9 134.0(3) . . ?
O3W Zn2 O9 100.9(3) . . ?
O7 Zn2 O4W 103.1(3) . . ?
O3W Zn2 O4W 91.4(3) . . ?
O9 Zn2 O4W 112.9(3) . . ?
O7 Zn2 O10 92.4(3) . . ?
O3W Zn2 O10 159.7(3) . . ?
O9 Zn2 O10 59.2(3) . . ?
O4W Zn2 O10 92.8(2) . . ?
O7 Zn2 C55 114.6(3) . . ?
O3W Zn2 C55 131.4(3) . . ?
O9 Zn2 C55 30.7(3) . . ?
O4W Zn2 C55 103.8(3) . . ?
O10 Zn2 C55 28.6(2) . . ?
O13 Zn3 O16 139.5(3) . . ?
O13 Zn3 O5W 106.1(3) . . ?
O16 Zn3 O5W 101.7(3) . . ?
O13 Zn3 O6W 105.5(3) . . ?
O16 Zn3 O6W 103.1(3) . . ?
O5W Zn3 O6W 90.3(3) . . ?
O13 Zn3 O15 91.2(2) . . ?
O16 Zn3 O15 59.8(2) . . ?
O5W Zn3 O15 161.4(3) . . ?
O6W Zn3 O15 91.7(2) . . ?
O13 Zn3 O14 58.2(3) . . ?
O16 Zn3 O14 91.2(3) . . ?
O5W Zn3 O14 94.2(3) . . ?
O6W Zn3 O14 163.7(3) . . ?
O15 Zn3 O14 88.9(2) . . ?
O13 Zn3 C67 115.2(3) . . ?
O16 Zn3 C67 30.3(3) . . ?
O5W Zn3 C67 132.0(3) . . ?
O6W Zn3 C67 100.8(3) . . ?
O15 Zn3 C67 29.6(3) . . ?
O14 Zn3 C67 87.7(3) . . ?
O13 Zn3 C63 30.2(3) . . ?
O16 Zn3 C63 115.3(3) . . ?
O5W Zn3 C63 102.1(3) . . ?
O6W Zn3 C63 135.7(3) . . ?
O15 Zn3 C63 89.3(3) . . ?
O14 Zn3 C63 28.0(3) . . ?
C67 Zn3 C63 101.6(3) . . ?
C39 O1 Zn1 115.9(7) . . ?
C43 O3 Zn1 78.8(6) . . ?
C43 O4 Zn1 96.8(6) . . ?
C51 O7 Zn2 106.0(7) . . ?
C55 O9 Zn2 98.7(5) . . ?
C55 O10 Zn2 83.0(6) . . ?
C63 O13 Zn3 97.7(6) . . ?
C63 O14 Zn3 78.9(7) . . ?
C67 O15 Zn3 81.3(5) . . ?
C67 O16 Zn3 97.2(6) . . ?
N2 C1 N1 110.4(13) . . ?
N2 C1 H1A 124.8 . . ?
N1 C1 H1A 124.8 . . ?
C3 C2 N1 108.7(13) . . ?
C3 C2 H2A 125.6 . . ?
N1 C2 H2A 125.6 . . ?
C2 C3 N2 113.0(15) . . ?
C2 C3 H3A 123.5 . . ?
N2 C3 H3A 123.5 . . ?
N3 C4 C5 126.7(13) . . ?
N3 C4 N2 113.5(12) . . ?
C5 C4 N2 119.8(11) . . ?
C4 C5 C6 114.7(12) . . ?
C4 C5 H5A 122.7 . . ?
C6 C5 H5A 122.7 . . ?
C5 C6 C7 121.7(12) . . ?
C5 C6 H6A 119.1 . . ?
C7 C6 H6A 119.1 . . ?
C8 C7 C6 116.1(12) . . ?
C8 C7 H7A 121.9 . . ?
C6 C7 H7A 121.9 . . ?
C7 C8 N3 124.6(11) . . ?
C7 C8 N4 121.4(12) . . ?
N3 C8 N4 114.0(10) . . ?
N5 C9 N4 107.2(10) . . ?
N5 C9 H9A 126.4 . . ?
N4 C9 H9A 126.4 . . ?
N4 C10 C11 106.9(11) . . ?
N4 C10 H10A 126.6 . . ?
C11 C10 H10A 126.6 . . ?
N5 C11 C10 106.1(10) . . ?
N5 C11 H11A 126.9 . . ?
C10 C11 H11A 126.9 . . ?
N5 C12 C13 101.9(9) . . ?
N5 C12 H12A 111.4 . . ?
C13 C12 H12A 111.4 . . ?
N5 C12 H12B 111.4 . . ?
C13 C12 H12B 111.4 . . ?
H12A C12 H12B 109.3 . . ?
C14 C13 C15 120.7(16) . . ?
C14 C13 C12 127.5(14) . . ?
C15 C13 C12 111.7(12) . . ?
C13 C14 C14 121.1(10) . 3_655 ?
C13 C14 H14A 119.5 . . ?
C14 C14 H14A 119.5 3_655 . ?
C15 C15 C13 118.2(9) 3_655 . ?
C15 C15 H15A 120.9 3_655 . ?
C13 C15 H15A 120.9 . . ?
C17 C16 N1 112.5(9) . . ?
C17 C16 H16A 109.1 . . ?
N1 C16 H16A 109.1 . . ?
C17 C16 H16B 109.1 . . ?
N1 C16 H16B 109.1 . . ?
H16A C16 H16B 107.8 . . ?
C18 C17 C19 130.1(11) . . ?
C18 C17 C16 106.3(8) . . ?
C19 C17 C16 123.6(10) . . ?
C18 C18 C17 117.0(7) 3_655 . ?
C18 C18 H18A 121.5 3_655 . ?
C17 C18 H18A 121.5 . . ?
C19 C19 C17 112.9(7) 3_655 . ?
C19 C19 H19A 123.6 3_655 . ?
C17 C19 H19A 123.6 . . ?
C20 C20 C22 120.4(7) 3 . ?
C20 C20 H20A 119.8 3 . ?
C22 C20 H20A 119.8 . . ?
C22 C21 C21 115.9(8) . 3 ?
C22 C21 H21A 122.1 . . ?
C21 C21 H21A 122.1 3 . ?
C21 C22 C20 123.7(13) . . ?
C21 C22 C23 118.6(12) . . ?
C20 C22 C23 117.6(11) . . ?
N6 C23 C22 112.6(8) . . ?
N6 C23 H23A 109.1 . . ?
C22 C23 H23A 109.1 . . ?
N6 C23 H23B 109.1 . . ?
C22 C23 H23B 109.1 . . ?
H23A C23 H23B 107.8 . . ?
N7 C24 N6 102.7(11) . . ?
N7 C24 H24A 128.6 . . ?
N6 C24 H24A 128.6 . . ?
N6 C25 C26 107.8(11) . . ?
N6 C25 H25A 126.1 . . ?
C26 C25 H25A 126.1 . . ?
C25 C26 N7 109.8(11) . . ?
C25 C26 H26A 125.1 . . ?
N7 C26 H26A 125.1 . . ?
N8 C27 C28 125.3(12) . . ?
N8 C27 N7 112.8(10) . . ?
C28 C27 N7 121.9(12) . . ?
C27 C28 C29 114.5(13) . . ?
C27 C28 H28A 122.7 . . ?
C29 C28 H28A 122.7 . . ?
C30 C29 C28 124.5(14) . . ?
C30 C29 H29A 117.8 . . ?
C28 C29 H29A 117.8 . . ?
C29 C30 C31 116.8(12) . . ?
C29 C30 H30A 121.6 . . ?
C31 C30 H30A 121.6 . . ?
N8 C31 N9 116.1(11) . . ?
N8 C31 C30 121.4(12) . . ?
N9 C31 C30 122.3(10) . . ?
N9 C32 N10 111.6(10) . . ?
N9 C32 H32A 124.2 . . ?
N10 C32 H32A 124.2 . . ?
N9 C33 C34 105.7(12) . . ?
N9 C33 H33A 127.2 . . ?
C34 C33 H33A 127.2 . . ?
C33 C34 N10 107.2(13) . . ?
C33 C34 H34A 126.4 . . ?
N10 C34 H34A 126.4 . . ?
N10 C35 C36 104.1(10) . . ?
N10 C35 H35A 110.9 . . ?
C36 C35 H35A 110.9 . . ?
N10 C35 H35B 110.9 . . ?
C36 C35 H35B 110.9 . . ?
H35A C35 H35B 109.0 . . ?
C38 C36 C37 116.6(12) . . ?
C38 C36 C35 133.5(12) . . ?
C37 C36 C35 109.2(12) . . ?
C36 C37 C37 116.7(8) . 3 ?
C36 C37 H37A 121.6 . . ?
C37 C37 H37A 121.6 3 . ?
C36 C38 C38 125.9(8) . 3 ?
C36 C38 H38A 117.1 . . ?
C38 C38 H38A 117.1 3 . ?
O2 C39 O1 127.7(10) . . ?
O2 C39 C40 116.9(10) . . ?
O1 C39 C40 115.5(11) . . ?
C42 C40 C41 118.9(10) . . ?
C42 C40 C39 124.4(11) . . ?
C41 C40 C39 116.7(9) . . ?
C41 C41 C40 119.0(6) 3 . ?
C41 C41 H41A 120.5 3 . ?
C40 C41 H41A 120.5 . . ?
C42 C42 C40 122.0(7) 3 . ?
C42 C42 H42A 119.0 3 . ?
C40 C42 H42A 119.0 . . ?
O3 C43 O4 124.6(9) . . ?
O3 C43 C44 121.0(9) . . ?
O4 C43 C44 114.4(9) . . ?
O3 C43 Zn1 72.5(5) . . ?
O4 C43 Zn1 52.2(5) . . ?
C44 C43 Zn1 165.7(8) . . ?
C45 C44 C49 121.9(9) . . ?
C45 C44 C43 118.5(9) . . ?
C49 C44 C43 119.6(9) . . ?
C44 C45 C46 119.4(9) . . ?
C44 C45 H45A 120.3 . . ?
C46 C45 H45A 120.3 . . ?
C47 C46 C45 119.0(9) . . ?
C47 C46 H46A 120.5 . . ?
C45 C46 H46A 120.5 . . ?
C46 C47 C48 121.2(9) . . ?
C46 C47 C50 119.8(9) . . ?
C48 C47 C50 119.0(9) . . ?
C47 C48 C49 120.1(9) . . ?
C47 C48 H48A 120.0 . . ?
C49 C48 H48A 120.0 . . ?
C44 C49 C48 118.4(9) . . ?
C44 C49 H49A 120.8 . . ?
C48 C49 H49A 120.8 . . ?
O5 C50 O6 124.7(9) . . ?
O5 C50 C47 117.1(10) . . ?
O6 C50 C47 118.1(9) . . ?
O8 C51 O7 123.1(11) . . ?
O8 C51 C52 121.2(10) . . ?
O7 C51 C52 115.6(10) . . ?
C53 C52 C54 121.0(10) . . ?
C53 C52 C51 122.0(10) . . ?
C54 C52 C51 116.9(9) . . ?
C52 C53 C53 120.8(7) . 3_655 ?
C52 C53 H53A 119.6 . . ?
C53 C53 H53A 119.6 3_655 . ?
C52 C54 C54 118.1(6) . 3_655 ?
C52 C54 H54A 120.9 . . ?
C54 C54 H54A 120.9 3_655 . ?
O10 C55 O9 119.0(8) . . ?
O10 C55 C56 121.2(9) . . ?
O9 C55 C56 119.5(8) . . ?
O10 C55 Zn2 68.4(5) . . ?
O9 C55 Zn2 50.6(4) . . ?
C56 C55 Zn2 169.5(7) . . ?
C57 C56 C61 119.9(9) . . ?
C57 C56 C55 118.6(10) . . ?
C61 C56 C55 121.4(8) . . ?
C56 C57 C58 121.8(11) . . ?
C56 C57 H57A 119.1 . . ?
C58 C57 H57A 119.1 . . ?
C57 C58 C59 114.6(9) . . ?
C57 C58 H58A 122.7 . . ?
C59 C58 H58A 122.7 . . ?
C60 C59 C58 121.9(8) . . ?
C60 C59 C62 122.0(9) . . ?
C58 C59 C62 115.9(9) . . ?
C61 C60 C59 119.8(9) . . ?
C61 C60 H60A 120.1 . . ?
C59 C60 H60A 120.1 . . ?
C60 C61 C56 122.0(9) . . ?
C60 C61 H61A 119.0 . . ?
C56 C61 H61A 119.0 . . ?
O12 C62 O11 125.7(9) . . ?
O12 C62 C59 117.3(10) . . ?
O11 C62 C59 116.8(9) . . ?
O14 C63 O13 125.0(10) . . ?
O14 C63 C64 119.5(11) . . ?
O13 C63 C64 115.3(9) . . ?
O14 C63 Zn3 73.0(6) . . ?
O13 C63 Zn3 52.1(5) . . ?
C64 C63 Zn3 167.2(8) . . ?
C65 C64 C66 113.9(11) . . ?
C65 C64 C63 121.0(10) . . ?
C66 C64 C63 125.1(9) . . ?
C64 C65 C65 122.1(7) . 3_655 ?
C64 C65 H65A 118.9 . . ?
C65 C65 H65A 118.9 3_655 . ?
C66 C66 C64 123.9(6) 3_655 . ?
C66 C66 H66A 118.0 3_655 . ?
C64 C66 H66A 118.0 . . ?
O15 C67 O16 121.1(9) . . ?
O15 C67 C68 120.6(9) . . ?
O16 C67 C68 118.2(9) . . ?
O15 C67 Zn3 69.1(5) . . ?
O16 C67 Zn3 52.5(5) . . ?
C68 C67 Zn3 169.4(7) . . ?
C73 C68 C69 120.3(9) . . ?
C73 C68 C67 119.4(8) . . ?
C69 C68 C67 120.0(9) . . ?
C70 C69 C68 120.0(10) . . ?
C70 C69 H69A 120.0 . . ?
C68 C69 H69A 120.0 . . ?
C69 C70 C71 121.0(9) . . ?
C69 C70 H70A 119.5 . . ?
C71 C70 H70A 119.5 . . ?
C72 C71 C70 118.4(9) . . ?
C72 C71 C74 119.1(10) . . ?
C70 C71 C74 122.4(9) . . ?
C71 C72 C73 120.2(11) . . ?
C71 C72 H72A 119.9 . . ?
C73 C72 H72A 119.9 . . ?
C68 C73 C72 119.7(10) . . ?
C68 C73 H73A 120.2 . . ?
C72 C73 H73A 120.2 . . ?
O18 C74 O17 125.6(9) . . ?
O18 C74 C71 120.6(10) . . ?
O17 C74 C71 113.8(11) . . ?
C1 N1 C2 104.3(12) . . ?
C1 N1 C16 120.2(12) . . ?
C2 N1 C16 133.1(10) . . ?
C1 N2 C3 103.1(12) . . ?
C1 N2 C4 124.4(11) . . ?
C3 N2 C4 132.0(12) . . ?
C4 N3 C8 115.7(10) . . ?
C10 N4 C9 107.4(9) . . ?
C10 N4 C8 126.7(11) . . ?
C9 N4 C8 125.8(10) . . ?
C9 N5 C11 112.2(10) . . ?
C9 N5 C12 122.2(10) . . ?
C11 N5 C12 125.4(10) . . ?
C25 N6 C24 112.2(11) . . ?
C25 N6 C23 124.2(12) . . ?
C24 N6 C23 123.6(11) . . ?
C24 N7 C26 107.4(10) . . ?
C24 N7 C27 122.5(11) . . ?
C26 N7 C27 130.0(11) . . ?
C31 N8 C27 117.2(11) . . ?
C32 N9 C31 123.7(10) . . ?
C32 N9 C33 111.5(12) . . ?
C31 N9 C33 124.7(12) . . ?
C32 N10 C34 103.7(11) . . ?
C32 N10 C35 128.5(11) . . ?
C34 N10 C35 127.6(12) . . ?

loop_
_geom_bond_atom_site_label_1
_geom_bond_atom_site_label_2
_geom_bond_distance
_geom_bond_site_symmetry_2
_geom_bond_publ_flag
Zn1 O1 1.948(7) . ?
Zn1 O4 1.975(6) . ?
Zn1 O1W 1.982(6) . ?
Zn1 O2W 2.049(6) . ?
Zn1 O3 2.414(6) . ?
Zn1 C43 2.483(10) . ?
Zn2 O7 1.979(8) . ?
Zn2 O3W 1.993(7) . ?
Zn2 O9 2.004(6) . ?
Zn2 O4W 2.011(7) . ?
Zn2 O10 2.401(6) . ?
Zn2 C55 2.563(9) . ?
Zn3 O13 2.016(7) . ?
Zn3 O16 2.022(6) . ?
Zn3 O5W 2.038(6) . ?
Zn3 O6W 2.050(7) . ?
Zn3 O15 2.389(6) . ?
Zn3 O14 2.468(8) . ?
Zn3 C67 2.529(10) . ?
Zn3 C63 2.533(11) . ?
O1 C39 1.295(12) . ?
O2 C39 1.283(13) . ?
O3 C43 1.217(12) . ?
O4 C43 1.289(12) . ?
O5 C50 1.289(13) . ?
O6 C50 1.289(13) . ?
O7 C51 1.313(13) . ?
O8 C51 1.208(12) . ?
O9 C55 1.322(11) . ?
O10 C55 1.234(10) . ?
O11 C62 1.237(13) . ?
O12 C62 1.222(12) . ?
O13 C63 1.285(12) . ?
O14 C63 1.213(11) . ?
O15 C67 1.265(11) . ?
O16 C67 1.287(11) . ?
O17 C74 1.299(13) . ?
O18 C74 1.209(13) . ?
C1 N2 1.350(17) . ?
C1 N1 1.352(15) . ?
C1 H1A 0.9300 . ?
C2 C3 1.195(17) . ?
C2 N1 1.448(17) . ?
C2 H2A 0.9300 . ?
C3 N2 1.427(16) . ?
C3 H3A 0.9300 . ?
C4 N3 1.326(13) . ?
C4 C5 1.355(17) . ?
C4 N2 1.435(16) . ?
C5 C6 1.385(17) . ?
C5 H5A 0.9300 . ?
C6 C7 1.405(16) . ?
C6 H6A 0.9300 . ?
C7 C8 1.339(15) . ?
C7 H7A 0.9300 . ?
C8 N3 1.354(15) . ?
C8 N4 1.446(13) . ?
C9 N5 1.271(12) . ?
C9 N4 1.402(13) . ?
C9 H9A 0.9300 . ?
C10 N4 1.343(14) . ?
C10 C11 1.390(16) . ?
C10 H10A 0.9300 . ?
C11 N5 1.339(15) . ?
C11 H11A 0.9300 . ?
C12 N5 1.551(13) . ?
C12 C13 1.65(2) . ?
C12 H12A 0.9700 . ?
C12 H12B 0.9700 . ?
C13 C14 1.317(17) . ?
C13 C15 1.414(18) . ?
C14 C14 1.38(3) 3_655 ?
C14 H14A 0.9300 . ?
C15 C15 1.40(3) 3_655 ?
C15 H15A 0.9300 . ?
C16 C17 1.491(11) . ?
C16 N1 1.684(16) . ?
C16 H16A 0.9700 . ?
C16 H16B 0.9700 . ?
C17 C18 1.279(10) . ?
C17 C19 1.368(8) . ?
C18 C18 1.16(2) 3_655 ?
C18 H18A 0.9300 . ?
C19 C19 1.26(2) 3_655 ?
C19 H19A 0.9300 . ?
C20 C20 1.224(18) 3 ?
C20 C22 1.451(11) . ?
C20 H20A 0.9300 . ?
C21 C22 1.294(15) . ?
C21 C21 1.56(3) 3 ?
C21 H21A 0.9300 . ?
C22 C23 1.556(16) . ?
C23 N6 1.501(14) . ?
C23 H23A 0.9700 . ?
C23 H23B 0.9700 . ?
C24 N7 1.373(15) . ?
C24 N6 1.399(15) . ?
C24 H24A 0.9300 . ?
C25 N6 1.290(14) . ?
C25 C26 1.300(15) . ?
C25 H25A 0.9300 . ?
C26 N7 1.379(13) . ?
C26 H26A 0.9300 . ?
C27 N8 1.358(15) . ?
C27 C28 1.362(16) . ?
C27 N7 1.442(14) . ?
C28 C29 1.382(17) . ?
C28 H28A 0.9300 . ?
C29 C30 1.312(18) . ?
C29 H29A 0.9300 . ?
C30 C31 1.440(16) . ?
C30 H30A 0.9300 . ?
C31 N8 1.323(13) . ?
C31 N9 1.367(15) . ?
C32 N9 1.271(14) . ?
C32 N10 1.424(14) . ?
C32 H32A 0.9300 . ?
C33 N9 1.386(15) . ?
C33 C34 1.43(2) . ?
C33 H33A 0.9300 . ?
C34 N10 1.434(15) . ?
C34 H34A 0.9300 . ?
C35 N10 1.514(15) . ?
C35 C36 1.553(17) . ?
C35 H35A 0.9700 . ?
C35 H35B 0.9700 . ?
C36 C38 1.290(16) . ?
C36 C37 1.361(15) . ?
C37 C37 1.59(2) 3 ?
C37 H37A 0.9300 . ?
C38 C38 1.30(2) 3 ?
C38 H38A 0.9300 . ?
C39 C40 1.564(14) . ?
C40 C42 1.366(13) . ?
C40 C41 1.393(14) . ?
C41 C41 1.384(18) 3 ?
C41 H41A 0.9300 . ?
C42 C42 1.289(19) 3 ?
C42 H42A 0.9300 . ?
C43 C44 1.541(13) . ?
C44 C45 1.389(13) . ?
C44 C49 1.409(14) . ?
C45 C46 1.431(13) . ?
C45 H45A 0.9300 . ?
C46 C47 1.396(14) . ?
C46 H46A 0.9300 . ?
C47 C48 1.402(13) . ?
C47 C50 1.506(14) . ?
C48 C49 1.417(13) . ?
C48 H48A 0.9300 . ?
C49 H49A 0.9300 . ?
C51 C52 1.512(11) . ?
C52 C53 1.372(14) . ?
C52 C54 1.396(13) . ?
C53 C53 1.37(2) 3_655 ?
C53 H53A 0.9300 . ?
C54 C54 1.460(19) 3_655 ?
C54 H54A 0.9300 . ?
C55 C56 1.489(13) . ?
C56 C57 1.363(13) . ?
C56 C61 1.381(14) . ?
C57 C58 1.432(13) . ?
C57 H57A 0.9300 . ?
C58 C59 1.457(14) . ?
C58 H58A 0.9300 . ?
C59 C60 1.363(13) . ?
C59 C62 1.558(11) . ?
C60 C61 1.353(12) . ?
C60 H60A 0.9300 . ?
C61 H61A 0.9300 . ?
C63 C64 1.468(15) . ?
C64 C65 1.358(14) . ?
C64 C66 1.458(13) . ?
C65 C65 1.49(2) 3_655 ?
C65 H65A 0.9300 . ?
C66 C66 1.308(19) 3_655 ?
C66 H66A 0.9300 . ?
C67 C68 1.522(13) . ?
C68 C73 1.378(13) . ?
C68 C69 1.432(12) . ?
C69 C70 1.317(13) . ?
C69 H69A 0.9300 . ?
C70 C71 1.456(14) . ?
C70 H70A 0.9300 . ?
C71 C72 1.386(13) . ?
C71 C74 1.514(13) . ?
C72 C73 1.409(13) . ?
C72 H72A 0.9300 . ?
C73 H73A 0.9300 . ?
